data_4111159
loop_
_publ_author_name
'Shigehisa Akine'
'Takanori Taniguchi'
'Tatsuya Nabeshima'

_publ_contact_author_address
;
Tsukuba, Ibaraki 305-8571, Japan
;
_publ_contact_author_email nabesima@chem.tsukuba.ac.jp
_publ_contact_author_fax +81-29-853-4507
_publ_contact_author_name 'Tatsuya Nabeshima'
_publ_contact_author_phone +81-29-853-4507
_publ_section_title
;
 Helical Metallohost-Guest Complexes via Site-Selective Transmetalation of
 Homotrinuclear Complexes
;
_journal_name_full 'Journal of the American Chemical Society'
_journal_page_first 15765
_journal_page_last 15774
_journal_paper_doi 10.1021/ja0646702
_journal_volume 128
_journal_year 2006
_chemical_formula_moiety C36H37Cl6LaN4O16Zn2
_chemical_formula_sum 'C36 H37 Cl6 La N4 O16 Zn2'
_chemical_formula_weight 1264.05
_chemical_name_common '[LZn2La(OAc)3] 2CHCl3'
_chemical_name_systematic
; 
 ? 
;
_space_group_IT_number 14
_symmetry_cell_setting monoclinic
_symmetry_space_group_name_Hall '-P 2ybc'
_symmetry_space_group_name_H-M 'P 1 21/c 1'
_atom_sites_solution_hydrogens geom
_atom_sites_solution_primary direct
_atom_sites_solution_secondary difmap
_audit_creation_method SHELXL-97
_cell_angle_alpha 90.00
_cell_angle_beta 98.928(4)
_cell_angle_gamma 90.00
_cell_formula_units_Z 4
_cell_length_a 10.585(4)
_cell_length_b 12.885(4)
_cell_length_c 33.765(11)
_cell_measurement_reflns_used 30984
_cell_measurement_temperature 120
_cell_measurement_theta_max 26.00
_cell_measurement_theta_min 3.16
_cell_volume 4549(3)
_computing_cell_refinement 'CrystalClear (Rigaku Corp., 2000)'
_computing_data_collection 'CrystalClear (Rigaku Corp., 2000)'
_computing_data_reduction 'CrystalClear (Rigaku Corp., 2000)'
_computing_molecular_graphics ORTEP-3
_computing_publication_material ORTEP-3
_computing_structure_refinement 'SHELXL-97 (Sheldrick, 1997)'
_computing_structure_solution 'DIRDIF99 (Beurskens et al., 1999)'
_diffrn_ambient_temperature 120
_diffrn_measured_fraction_theta_full 0.975
_diffrn_measured_fraction_theta_max 0.975
_diffrn_measurement_device_type 'Rigaku Mercury CCD system'
_diffrn_measurement_method CCD
_diffrn_radiation_monochromator graphite
_diffrn_radiation_source 'fine-focus sealed tube'
_diffrn_radiation_type MoK\a
_diffrn_radiation_wavelength 0.71069
_diffrn_reflns_av_R_equivalents 0.0793
_diffrn_reflns_av_sigmaI/netI 0.0699
_diffrn_reflns_limit_h_max 13
_diffrn_reflns_limit_h_min -13
_diffrn_reflns_limit_k_max 15
_diffrn_reflns_limit_k_min -13
_diffrn_reflns_limit_l_max 41
_diffrn_reflns_limit_l_min -38
_diffrn_reflns_number 30984
_diffrn_reflns_theta_full 26.00
_diffrn_reflns_theta_max 26.00
_diffrn_reflns_theta_min 3.16
_diffrn_standards_decay_% 0
_diffrn_standards_interval_count 0
_diffrn_standards_interval_time 0
_diffrn_standards_number 0
_exptl_absorpt_coefficient_mu 2.394
_exptl_absorpt_correction_T_max 0.6460
_exptl_absorpt_correction_T_min 0.5337
_exptl_absorpt_correction_type multi-scan
_exptl_absorpt_process_details 'CrystalClear (Rigaku Corp., 2000)'
_exptl_crystal_colour yellow
_exptl_crystal_density_diffrn 1.846
_exptl_crystal_description prismatic
_exptl_crystal_F_000 2512
_exptl_crystal_size_max 0.30
_exptl_crystal_size_mid 0.20
_exptl_crystal_size_min 0.20
_refine_diff_density_max 1.406
_refine_diff_density_min -1.111
_refine_diff_density_rms 0.144
_refine_ls_extinction_method none
_refine_ls_goodness_of_fit_ref 1.027
_refine_ls_hydrogen_treatment constr
_refine_ls_matrix_type full
_refine_ls_number_parameters 591
_refine_ls_number_reflns 8734
_refine_ls_number_restraints 0
_refine_ls_restrained_S_all 1.027
_refine_ls_R_factor_all 0.0807
_refine_ls_R_factor_gt 0.0720
_refine_ls_shift/su_max 0.001
_refine_ls_shift/su_mean 0.000
_refine_ls_structure_factor_coef Fsqd
_refine_ls_weighting_details 'calc w=1/[\s^2^(Fo^2^)+(0.0621P)^2^+74.5815P] where P=(Fo^2^+2Fc^2^)/3'
_refine_ls_weighting_scheme calc
_refine_ls_wR_factor_gt 0.1654
_refine_ls_wR_factor_ref 0.1703
_reflns_number_gt 8115
_reflns_number_total 8734
_reflns_threshold_expression >2sigma(I)
_cod_data_source_file ja0646702si20060630_083332.cif
_cod_data_source_block LZn2La
_cod_database_code 4111159

loop_
_symmetry_equiv_pos_as_xyz
'x, y, z'
'-x, y+1/2, -z+1/2'
'-x, -y, -z'
'x, -y-1/2, z-1/2'

loop_
_atom_site_label
_atom_site_type_symbol
_atom_site_fract_x
_atom_site_fract_y
_atom_site_fract_z
_atom_site_U_iso_or_equiv
_atom_site_adp_type
_atom_site_occupancy
_atom_site_symmetry_multiplicity
_atom_site_calc_flag
_atom_site_refinement_flags
La1 La 0.19517(4) 0.16927(3) 0.393996(12) 0.01309(13) Uani 1 1 d .
Zn1 Zn 0.46640(8) 0.26518(6) 0.46439(2) 0.01382(19) Uani 1 1 d .
Zn2 Zn 0.07235(8) 0.30562(7) 0.30164(2) 0.0155(2) Uani 1 1 d .
C1 C 0.5976(7) 0.0253(6) 0.4685(2) 0.0147(14) Uani 1 1 d .
C2 C 0.4854(7) 0.0432(6) 0.4407(2) 0.0138(14) Uani 1 1 d .
C3 C 0.4512(7) -0.0346(6) 0.4112(2) 0.0134(14) Uani 1 1 d .
C4 C 0.5245(8) -0.1226(6) 0.4088(2) 0.0194(16) Uani 1 1 d .
H1 H 0.5012 -0.1714 0.3879 0.023 Uiso 1 1 calc R
C5 C 0.6325(8) -0.1392(6) 0.4372(2) 0.0200(16) Uani 1 1 d .
H2 H 0.6813 -0.2008 0.4363 0.024 Uiso 1 1 calc R
C6 C 0.6690(7) -0.0663(6) 0.4667(2) 0.0168(15) Uani 1 1 d .
H3 H 0.7429 -0.0781 0.4860 0.020 Uiso 1 1 calc R
O1 O 0.4124(5) 0.1267(4) 0.43996(15) 0.0148(10) Uani 1 1 d .
O2 O 0.3404(5) -0.0119(4) 0.38544(15) 0.0181(11) Uani 1 1 d .
C7 C 0.3055(8) -0.0860(7) 0.3541(2) 0.0257(18) Uani 1 1 d .
H21 H 0.3754 -0.0931 0.3383 0.039 Uiso 1 1 calc R
H22 H 0.2281 -0.0624 0.3367 0.039 Uiso 1 1 calc R
H23 H 0.2891 -0.1533 0.3658 0.039 Uiso 1 1 calc R
C8 C 0.6473(7) 0.0962(6) 0.5005(2) 0.0147(14) Uani 1 1 d .
H4 H 0.7149 0.0718 0.5201 0.018 Uiso 1 1 calc R
N1 N 0.6079(6) 0.1890(5) 0.50451(17) 0.0154(13) Uani 1 1 d .
O3 O 0.6795(5) 0.2345(4) 0.53948(16) 0.0211(12) Uani 1 1 d .
C9 C 0.6446(8) 0.3401(6) 0.5432(2) 0.0245(17) Uani 1 1 d .
H5 H 0.6586 0.3594 0.5719 0.029 Uiso 1 1 calc R
H6 H 0.5523 0.3482 0.5330 0.029 Uiso 1 1 calc R
C10 C 0.7186(8) 0.4122(7) 0.5210(2) 0.0254(18) Uani 1 1 d .
H7 H 0.6820 0.4826 0.5220 0.030 Uiso 1 1 calc R
H8 H 0.8077 0.4149 0.5351 0.030 Uiso 1 1 calc R
O4 O 0.7216(5) 0.3863(5) 0.47969(17) 0.0233(12) Uani 1 1 d .
N2 N 0.5961(6) 0.3861(5) 0.45696(18) 0.0172(13) Uani 1 1 d .
C11 C 0.5874(7) 0.4546(6) 0.4292(2) 0.0184(15) Uani 1 1 d .
H9 H 0.6584 0.4996 0.4291 0.022 Uiso 1 1 calc R
C12 C 0.4794(7) 0.4694(6) 0.3980(2) 0.0176(15) Uani 1 1 d .
C13 C 0.3803(7) 0.3969(6) 0.3905(2) 0.0153(14) Uani 1 1 d .
C14 C 0.2745(7) 0.4155(6) 0.3587(2) 0.0164(15) Uani 1 1 d .
C15 C 0.2722(8) 0.5068(6) 0.3360(2) 0.0207(17) Uani 1 1 d .
C16 C 0.3726(9) 0.5809(7) 0.3448(2) 0.0256(18) Uani 1 1 d .
H10 H 0.3688 0.6444 0.3304 0.031 Uiso 1 1 calc R
C17 C 0.4749(8) 0.5608(6) 0.3741(2) 0.0242(18) Uani 1 1 d .
H11 H 0.5439 0.6086 0.3785 0.029 Uiso 1 1 calc R
O5 O 0.3742(5) 0.3086(4) 0.40960(15) 0.0176(11) Uani 1 1 d .
O6 O 0.1845(5) 0.3440(4) 0.35370(15) 0.0186(11) Uani 1 1 d .
C18 C 0.1707(8) 0.5292(6) 0.3038(2) 0.0219(17) Uani 1 1 d .
H12 H 0.1647 0.5981 0.2937 0.026 Uiso 1 1 calc R
N3 N 0.0870(6) 0.4633(5) 0.28746(18) 0.0191(14) Uani 1 1 d .
O7 O -0.0095(6) 0.5108(5) 0.25913(15) 0.0228(12) Uani 1 1 d .
C19 C 0.0054(8) 0.4819(7) 0.2193(2) 0.0235(17) Uani 1 1 d .
H13 H 0.0910 0.5047 0.2144 0.028 Uiso 1 1 calc R
H14 H -0.0590 0.5198 0.2002 0.028 Uiso 1 1 calc R
C20 C -0.0080(8) 0.3667(7) 0.2101(2) 0.0231(17) Uani 1 1 d .
H15 H -0.0086 0.3559 0.1811 0.028 Uiso 1 1 calc R
H16 H 0.0672 0.3298 0.2247 0.028 Uiso 1 1 calc R
O8 O -0.1234(6) 0.3222(5) 0.22125(16) 0.0278(13) Uani 1 1 d .
N4 N -0.1036(6) 0.2924(6) 0.26225(18) 0.0209(14) Uani 1 1 d .
C21 C -0.2091(8) 0.2631(7) 0.2728(2) 0.0236(17) Uani 1 1 d .
H17 H -0.2827 0.2650 0.2527 0.028 Uiso 1 1 calc R
C22 C -0.2279(8) 0.2280(7) 0.3116(2) 0.0247(18) Uani 1 1 d .
C23 C -0.1278(7) 0.2126(6) 0.3440(2) 0.0179(15) Uani 1 1 d .
C24 C -0.1621(7) 0.1874(6) 0.3817(2) 0.0177(15) Uani 1 1 d .
C25 C -0.2887(8) 0.1768(8) 0.3871(3) 0.0284(19) Uani 1 1 d .
H18 H -0.3089 0.1606 0.4128 0.034 Uiso 1 1 calc R
C26 C -0.3860(9) 0.1900(9) 0.3547(3) 0.037(2) Uani 1 1 d .
H19 H -0.4727 0.1806 0.3582 0.045 Uiso 1 1 calc R
C27 C -0.3570(8) 0.2164(8) 0.3178(3) 0.033(2) Uani 1 1 d .
H20 H -0.4242 0.2272 0.2961 0.039 Uiso 1 1 calc R
O9 O -0.0049(5) 0.2210(4) 0.34118(15) 0.0176(11) Uani 1 1 d .
O10 O -0.0589(5) 0.1788(4) 0.41198(16) 0.0199(11) Uani 1 1 d .
C28 C -0.0903(8) 0.1608(7) 0.4518(2) 0.0222(17) Uani 1 1 d .
H24 H -0.1406 0.2193 0.4594 0.033 Uiso 1 1 calc R
H25 H -0.0112 0.1544 0.4710 0.033 Uiso 1 1 calc R
H26 H -0.1401 0.0968 0.4517 0.033 Uiso 1 1 calc R
O11 O 0.1389(5) 0.0249(4) 0.43962(15) 0.0186(11) Uani 1 1 d .
O12 O 0.0597(5) 0.0027(4) 0.37558(15) 0.0197(11) Uani 1 1 d .
C29 C 0.0710(7) -0.0251(6) 0.4115(2) 0.0180(15) Uani 1 1 d .
C30 C 0.0019(9) -0.1211(7) 0.4225(3) 0.032(2) Uani 1 1 d .
H27 H -0.0525 -0.1481 0.3986 0.048 Uiso 1 1 calc R
H28 H -0.0511 -0.1034 0.4429 0.048 Uiso 1 1 calc R
H29 H 0.0646 -0.1740 0.4332 0.048 Uiso 1 1 calc R
O13 O 0.1800(5) 0.2559(4) 0.45826(16) 0.0221(12) Uani 1 1 d .
O14 O 0.3452(5) 0.3273(4) 0.49755(15) 0.0184(11) Uani 1 1 d .
C31 C 0.2272(8) 0.3089(5) 0.4879(2) 0.0176(15) Uani 1 1 d .
C32 C 0.1371(8) 0.3545(7) 0.5138(2) 0.0245(18) Uani 1 1 d .
H30 H 0.1318 0.4298 0.5098 0.037 Uiso 1 1 calc R
H31 H 0.1692 0.3395 0.5420 0.037 Uiso 1 1 calc R
H32 H 0.0521 0.3238 0.5064 0.037 Uiso 1 1 calc R
O15 O 0.2561(6) 0.1386(4) 0.32676(15) 0.0221(12) Uani 1 1 d .
O16 O 0.1901(5) 0.2289(4) 0.27157(15) 0.0200(11) Uani 1 1 d .
C33 C 0.2526(8) 0.1551(6) 0.2905(2) 0.0189(16) Uani 1 1 d .
C34 C 0.3266(9) 0.0833(7) 0.2671(3) 0.0290(19) Uani 1 1 d .
H33 H 0.4143 0.0759 0.2813 0.044 Uiso 1 1 calc R
H34 H 0.3285 0.1124 0.2404 0.044 Uiso 1 1 calc R
H35 H 0.2851 0.0151 0.2645 0.044 Uiso 1 1 calc R
Cl1 Cl -0.0495(4) 0.4403(3) 0.41950(10) 0.0659(9) Uani 1 1 d .
Cl2 Cl 0.0060(5) 0.6269(3) 0.37997(13) 0.0846(13) Uani 1 1 d .
Cl3 Cl -0.2046(5) 0.4928(4) 0.34594(12) 0.0890(13) Uani 1 1 d .
C35 C -0.0512(12) 0.4992(9) 0.3735(4) 0.050(3) Uani 1 1 d .
H36 H 0.0078 0.4597 0.3586 0.060 Uiso 1 1 calc R
Cl4 Cl -0.2914(4) 0.9324(4) 0.32810(11) 0.0906(16) Uani 1 1 d .
Cl5 Cl -0.4557(3) 0.7594(3) 0.30174(9) 0.0535(7) Uani 1 1 d .
Cl6 Cl -0.4140(4) 0.9205(3) 0.24584(11) 0.0731(11) Uani 1 1 d .
C36 C -0.3471(11) 0.8503(9) 0.2877(3) 0.048(3) Uani 1 1 d .
H37 H -0.2720 0.8112 0.2806 0.058 Uiso 1 1 calc R

loop_
_atom_site_aniso_label
_atom_site_aniso_U_11
_atom_site_aniso_U_22
_atom_site_aniso_U_33
_atom_site_aniso_U_23
_atom_site_aniso_U_13
_atom_site_aniso_U_12
La1 0.0126(2) 0.0132(2) 0.0132(2) 0.00059(15) 0.00135(14) -0.00043(17)
Zn1 0.0137(4) 0.0126(4) 0.0150(4) -0.0003(3) 0.0018(3) -0.0002(3)
Zn2 0.0130(4) 0.0190(4) 0.0146(4) 0.0026(3) 0.0024(3) 0.0014(3)
C1 0.016(4) 0.015(3) 0.015(3) 0.001(3) 0.008(3) 0.001(3)
C2 0.015(4) 0.012(3) 0.016(3) 0.003(3) 0.011(3) 0.002(3)
C3 0.010(3) 0.017(3) 0.014(3) 0.004(3) 0.005(3) 0.003(3)
C4 0.026(4) 0.018(4) 0.014(3) -0.001(3) 0.007(3) 0.001(3)
C5 0.019(4) 0.022(4) 0.019(4) 0.000(3) 0.002(3) 0.010(3)
C6 0.010(4) 0.020(4) 0.021(4) 0.004(3) 0.004(3) 0.003(3)
O1 0.013(3) 0.011(2) 0.020(3) 0.0016(19) 0.004(2) 0.002(2)
O2 0.016(3) 0.019(3) 0.017(3) -0.002(2) -0.003(2) 0.005(2)
C7 0.026(5) 0.021(4) 0.028(4) -0.007(3) -0.001(3) 0.006(3)
C8 0.008(3) 0.019(4) 0.017(3) 0.002(3) 0.001(3) -0.004(3)
N1 0.018(3) 0.013(3) 0.014(3) -0.001(2) -0.002(2) -0.001(2)
O3 0.021(3) 0.020(3) 0.018(3) 0.000(2) -0.010(2) -0.004(2)
C9 0.028(4) 0.022(4) 0.021(4) -0.005(3) -0.004(3) 0.000(4)
C10 0.022(4) 0.027(4) 0.024(4) 0.001(3) -0.006(3) -0.008(4)
O4 0.014(3) 0.028(3) 0.026(3) 0.001(2) -0.005(2) -0.005(2)
N2 0.011(3) 0.021(3) 0.018(3) -0.003(3) 0.000(2) -0.001(3)
C11 0.015(4) 0.019(4) 0.021(4) 0.002(3) 0.001(3) -0.004(3)
C12 0.017(4) 0.021(4) 0.017(4) 0.003(3) 0.011(3) -0.003(3)
C13 0.015(4) 0.017(4) 0.014(3) 0.001(3) 0.004(3) -0.003(3)
C14 0.015(4) 0.020(4) 0.016(3) 0.004(3) 0.007(3) 0.002(3)
C15 0.030(5) 0.020(4) 0.013(3) 0.006(3) 0.006(3) 0.003(3)
C16 0.031(5) 0.020(4) 0.023(4) 0.005(3) -0.003(3) -0.006(4)
C17 0.028(5) 0.020(4) 0.024(4) 0.005(3) 0.002(3) -0.009(3)
O5 0.019(3) 0.015(3) 0.019(3) 0.006(2) 0.003(2) -0.001(2)
O6 0.021(3) 0.015(3) 0.019(3) 0.002(2) 0.000(2) 0.000(2)
C18 0.032(5) 0.018(4) 0.016(4) 0.006(3) 0.007(3) 0.006(3)
N3 0.018(3) 0.022(3) 0.017(3) 0.004(3) 0.001(3) 0.007(3)
O7 0.027(3) 0.027(3) 0.012(3) 0.003(2) -0.004(2) 0.011(2)
C19 0.020(4) 0.034(5) 0.016(4) 0.005(3) 0.001(3) -0.002(4)
C20 0.014(4) 0.040(5) 0.016(4) 0.005(3) 0.003(3) 0.005(3)
O8 0.024(3) 0.046(4) 0.014(3) 0.007(3) 0.002(2) -0.001(3)
N4 0.019(3) 0.030(4) 0.012(3) 0.005(3) -0.002(2) 0.001(3)
C21 0.013(4) 0.034(5) 0.022(4) 0.001(3) -0.003(3) -0.001(3)
C22 0.015(4) 0.036(5) 0.022(4) 0.007(3) 0.002(3) 0.001(4)
C23 0.015(4) 0.017(4) 0.024(4) -0.002(3) 0.009(3) -0.001(3)
C24 0.014(4) 0.016(4) 0.024(4) 0.005(3) 0.002(3) -0.001(3)
C25 0.012(4) 0.045(5) 0.030(4) 0.011(4) 0.010(3) 0.000(4)
C26 0.013(4) 0.058(7) 0.041(5) 0.009(5) 0.008(4) -0.007(4)
C27 0.009(4) 0.054(6) 0.035(5) 0.009(4) 0.000(3) -0.007(4)
O9 0.005(2) 0.025(3) 0.024(3) 0.002(2) 0.007(2) 0.000(2)
O10 0.014(3) 0.025(3) 0.022(3) 0.004(2) 0.005(2) -0.003(2)
C28 0.026(4) 0.025(4) 0.018(4) 0.006(3) 0.011(3) 0.001(3)
O11 0.019(3) 0.017(3) 0.019(3) 0.001(2) 0.001(2) 0.001(2)
O12 0.016(3) 0.027(3) 0.014(3) -0.002(2) -0.003(2) 0.000(2)
C29 0.015(4) 0.016(4) 0.025(4) 0.003(3) 0.008(3) 0.001(3)
C30 0.033(5) 0.023(4) 0.039(5) 0.000(4) 0.003(4) -0.014(4)
O13 0.020(3) 0.024(3) 0.022(3) -0.007(2) 0.006(2) -0.002(2)
O14 0.018(3) 0.017(3) 0.020(3) -0.002(2) 0.002(2) 0.000(2)
C31 0.022(4) 0.010(3) 0.022(4) -0.001(3) 0.005(3) -0.003(3)
C32 0.023(4) 0.024(4) 0.028(4) -0.009(3) 0.011(3) -0.003(3)
O15 0.025(3) 0.026(3) 0.015(3) 0.003(2) 0.004(2) 0.004(2)
O16 0.023(3) 0.023(3) 0.015(3) 0.000(2) 0.006(2) 0.007(2)
C33 0.020(4) 0.019(4) 0.017(4) 0.001(3) 0.000(3) 0.001(3)
C34 0.034(5) 0.029(5) 0.027(4) -0.001(3) 0.016(4) 0.009(4)
Cl1 0.097(3) 0.0457(17) 0.0545(18) -0.0037(13) 0.0090(17) 0.0128(17)
Cl2 0.117(4) 0.0456(18) 0.101(3) -0.0140(18) 0.050(3) -0.015(2)
Cl3 0.101(3) 0.093(3) 0.063(2) 0.001(2) -0.018(2) 0.012(3)
C35 0.054(7) 0.041(6) 0.064(7) -0.012(5) 0.037(6) 0.001(5)
Cl4 0.110(3) 0.106(3) 0.069(2) -0.046(2) 0.055(2) -0.070(3)
Cl5 0.0491(16) 0.0610(18) 0.0572(17) -0.0125(14) 0.0297(13) -0.0144(14)
Cl6 0.078(3) 0.077(2) 0.074(2) 0.0174(18) 0.0397(19) 0.024(2)
C36 0.046(6) 0.056(7) 0.050(6) -0.017(5) 0.032(5) -0.023(6)

loop_
_atom_type_symbol
_atom_type_description
_atom_type_scat_dispersion_real
_atom_type_scat_dispersion_imag
_atom_type_scat_source
C C 0.0033 0.0016 'International Tables Vol C Tables 4.2.6.8 and 6.1.1.4'
H H 0.0000 0.0000 'International Tables Vol C Tables 4.2.6.8 and 6.1.1.4'
N N 0.0061 0.0033 'International Tables Vol C Tables 4.2.6.8 and 6.1.1.4'
O O 0.0106 0.0060 'International Tables Vol C Tables 4.2.6.8 and 6.1.1.4'
Cl Cl 0.1484 0.1585 'International Tables Vol C Tables 4.2.6.8 and 6.1.1.4'
Zn Zn 0.2839 1.4301 'International Tables Vol C Tables 4.2.6.8 and 6.1.1.4'
La La -0.2871 2.4523 'International Tables Vol C Tables 4.2.6.8 and 6.1.1.4'

loop_
_geom_angle_atom_site_label_1
_geom_angle_atom_site_label_2
_geom_angle_atom_site_label_3
_geom_angle
O13 La1 O15 159.5(2)
O13 La1 O11 75.23(18)
O15 La1 O11 123.69(18)
O13 La1 O12 118.32(18)
O15 La1 O12 82.08(18)
O11 La1 O12 50.91(16)
O13 La1 O5 69.80(18)
O15 La1 O5 90.61(18)
O11 La1 O5 127.80(16)
O12 La1 O5 166.81(17)
O13 La1 O6 93.71(18)
O15 La1 O6 70.07(18)
O11 La1 O6 161.12(18)
O12 La1 O6 127.30(16)
O5 La1 O6 58.98(16)
O13 La1 O1 75.24(17)
O15 La1 O1 100.30(17)
O11 La1 O1 75.82(16)
O12 La1 O1 111.62(16)
O5 La1 O1 58.76(16)
O6 La1 O1 116.69(16)
O13 La1 O9 109.02(18)
O15 La1 O9 73.58(17)
O11 La1 O9 110.85(17)
O12 La1 O9 72.04(17)
O5 La1 O9 116.48(16)
O6 La1 O9 57.76(16)
O1 La1 O9 172.66(16)
O13 La1 O2 124.92(17)
O15 La1 O2 63.53(17)
O11 La1 O2 68.96(17)
O12 La1 O2 65.41(17)
O5 La1 O2 101.50(16)
O6 La1 O2 129.34(17)
O1 La1 O2 56.55(15)
O9 La1 O2 122.09(16)
O13 La1 O10 66.47(17)
O15 La1 O10 126.06(17)
O11 La1 O10 65.50(17)
O12 La1 O10 65.37(17)
O5 La1 O10 127.46(17)
O6 La1 O10 96.18(16)
O1 La1 O10 130.70(15)
O9 La1 O10 56.44(15)
O2 La1 O10 127.00(16)
O13 La1 C29 96.7(2)
O15 La1 C29 103.7(2)
O11 La1 C29 25.66(19)
O12 La1 C29 25.28(19)
O5 La1 C29 152.04(19)
O6 La1 C29 148.56(19)
O1 La1 C29 94.66(19)
O9 La1 C29 90.81(19)
O2 La1 C29 65.44(19)
O10 La1 C29 61.71(19)
O13 La1 Zn2 118.16(14)
O15 La1 Zn2 53.36(13)
O11 La1 Zn2 141.80(12)
O12 La1 Zn2 94.77(12)
O5 La1 Zn2 89.57(11)
O6 La1 Zn2 32.91(11)
O1 La1 Zn2 140.47(11)
O9 La1 Zn2 32.31(11)
O2 La1 Zn2 115.95(11)
O10 La1 Zn2 86.47(11)
C29 La1 Zn2 118.27(15)
O14 Zn1 O1 114.8(2)
O14 Zn1 O5 98.1(2)
O1 Zn1 O5 78.8(2)
O14 Zn1 N1 106.4(2)
O1 Zn1 N1 88.8(2)
O5 Zn1 N1 155.5(2)
O14 Zn1 N2 104.9(2)
O1 Zn1 N2 138.8(2)
O5 Zn1 N2 85.3(2)
N1 Zn1 N2 90.6(2)
O14 Zn1 La1 89.53(15)
O1 Zn1 La1 44.55(14)
O5 Zn1 La1 44.07(15)
N1 Zn1 La1 132.24(17)
N2 Zn1 La1 129.16(17)
O16 Zn2 O9 115.1(2)
O16 Zn2 O6 103.6(2)
O9 Zn2 O6 78.4(2)
O16 Zn2 N3 106.9(2)
O9 Zn2 N3 137.3(2)
O6 Zn2 N3 84.7(2)
O16 Zn2 N4 101.5(2)
O9 Zn2 N4 88.0(2)
O6 Zn2 N4 154.7(2)
N3 Zn2 N4 91.4(3)
O16 Zn2 La1 91.65(15)
O9 Zn2 La1 44.89(15)
O6 Zn2 La1 44.78(15)
N3 Zn2 La1 129.31(18)
N4 Zn2 La1 131.35(18)
C6 C1 C2 120.5(7)
C6 C1 C8 115.2(7)
C2 C1 C8 124.3(7)
O1 C2 C1 124.9(7)
O1 C2 C3 118.5(7)
C1 C2 C3 116.6(6)
O2 C3 C4 124.6(7)
O2 C3 C2 113.1(6)
C4 C3 C2 122.3(7)
C3 C4 C5 119.7(7)
C3 C4 H1 120.2
C5 C4 H1 120.2
C6 C5 C4 120.1(7)
C6 C5 H2 120.0
C4 C5 H2 120.0
C5 C6 C1 120.7(7)
C5 C6 H3 119.7
C1 C6 H3 119.7
C2 O1 Zn1 125.9(5)
C2 O1 La1 129.5(5)
Zn1 O1 La1 102.9(2)
C3 O2 C7 115.0(6)
C3 O2 La1 122.2(4)
C7 O2 La1 122.9(4)
O2 C7 H21 109.5
O2 C7 H22 109.5
H21 C7 H22 109.5
O2 C7 H23 109.5
H21 C7 H23 109.5
H22 C7 H23 109.5
N1 C8 C1 125.5(7)
N1 C8 H4 117.2
C1 C8 H4 117.2
C8 N1 O3 109.4(6)
C8 N1 Zn1 125.4(5)
O3 N1 Zn1 125.1(4)
C9 O3 N1 110.8(5)
O3 C9 C10 112.8(7)
O3 C9 H5 109.0
C10 C9 H5 109.0
O3 C9 H6 109.0
C10 C9 H6 109.0
H5 C9 H6 107.8
O4 C10 C9 115.9(7)
O4 C10 H7 108.3
C9 C10 H7 108.3
O4 C10 H8 108.3
C9 C10 H8 108.3
H7 C10 H8 107.4
N2 O4 C10 111.3(6)
C11 N2 O4 110.4(6)
C11 N2 Zn1 128.3(5)
O4 N2 Zn1 120.3(4)
N2 C11 C12 125.8(7)
N2 C11 H9 117.1
C12 C11 H9 117.1
C13 C12 C17 119.4(7)
C13 C12 C11 122.1(7)
C17 C12 C11 118.5(7)
O5 C13 C12 125.6(7)
O5 C13 C14 114.5(6)
C12 C13 C14 119.8(7)
O6 C14 C15 124.5(7)
O6 C14 C13 116.2(6)
C15 C14 C13 119.3(7)
C14 C15 C16 119.9(7)
C14 C15 C18 122.0(8)
C16 C15 C18 118.1(7)
C17 C16 C15 120.2(7)
C17 C16 H10 119.9
C15 C16 H10 119.9
C16 C17 C12 121.2(8)
C16 C17 H11 119.4
C12 C17 H11 119.4
C13 O5 Zn1 129.2(5)
C13 O5 La1 126.0(4)
Zn1 O5 La1 103.1(2)
C14 O6 Zn2 126.7(5)
C14 O6 La1 124.2(4)
Zn2 O6 La1 102.3(2)
N3 C18 C15 125.2(7)
N3 C18 H12 117.4
C15 C18 H12 117.4
C18 N3 O7 112.2(6)
C18 N3 Zn2 127.7(5)
O7 N3 Zn2 119.9(5)
N3 O7 C19 110.3(6)
O7 C19 C20 115.3(7)
O7 C19 H13 108.5
C20 C19 H13 108.5
O7 C19 H14 108.5
C20 C19 H14 108.5
H13 C19 H14 107.5
O8 C20 C19 113.0(7)
O8 C20 H15 109.0
C19 C20 H15 109.0
O8 C20 H16 109.0
C19 C20 H16 109.0
H15 C20 H16 107.8
N4 O8 C20 110.9(5)
C21 N4 O8 110.3(6)
C21 N4 Zn2 124.7(5)
O8 N4 Zn2 124.9(5)
N4 C21 C22 126.8(7)
N4 C21 H17 116.6
C22 C21 H17 116.6
C23 C22 C27 119.5(7)
C23 C22 C21 124.1(8)
C27 C22 C21 116.2(7)
O9 C23 C22 124.0(7)
O9 C23 C24 118.4(7)
C22 C23 C24 117.5(7)
O10 C24 C25 124.4(7)
O10 C24 C23 113.6(7)
C25 C24 C23 121.9(7)
C24 C25 C26 119.9(8)
C24 C25 H18 120.1
C26 C25 H18 120.1
C27 C26 C25 120.0(8)
C27 C26 H19 120.0
C25 C26 H19 120.0
C26 C27 C22 121.1(8)
C26 C27 H20 119.5
C22 C27 H20 119.5
C23 O9 Zn2 127.1(5)
C23 O9 La1 128.8(5)
Zn2 O9 La1 102.8(2)
C24 O10 C28 115.5(6)
C24 O10 La1 120.7(4)
C28 O10 La1 123.3(4)
O10 C28 H24 109.5
O10 C28 H25 109.5
H24 C28 H25 109.5
O10 C28 H26 109.5
H24 C28 H26 109.5
H25 C28 H26 109.5
C29 O11 La1 94.4(4)
C29 O12 La1 92.2(4)
O12 C29 O11 122.4(7)
O12 C29 C30 119.6(7)
O11 C29 C30 118.0(7)
O12 C29 La1 62.5(4)
O11 C29 La1 59.9(4)
C30 C29 La1 176.0(6)
C29 C30 H27 109.5
C29 C30 H28 109.5
H27 C30 H28 109.5
C29 C30 H29 109.5
H27 C30 H29 109.5
H28 C30 H29 109.5
C31 O13 La1 151.5(5)
C31 O14 Zn1 118.4(5)
O13 C31 O14 124.5(7)
O13 C31 C32 117.8(7)
O14 C31 C32 117.7(7)
C31 C32 H30 109.5
C31 C32 H31 109.5
H30 C32 H31 109.5
C31 C32 H32 109.5
H30 C32 H32 109.5
H31 C32 H32 109.5
C33 O15 La1 154.6(5)
C33 O16 Zn2 115.7(5)
O15 C33 O16 124.0(7)
O15 C33 C34 118.2(7)
O16 C33 C34 117.9(7)
C33 C34 H33 109.5
C33 C34 H34 109.5
H33 C34 H34 109.5
C33 C34 H35 109.5
H33 C34 H35 109.5
H34 C34 H35 109.5
Cl1 C35 Cl3 109.8(7)
Cl1 C35 Cl2 110.2(7)
Cl3 C35 Cl2 112.7(7)
Cl1 C35 H36 108.0
Cl3 C35 H36 108.0
Cl2 C35 H36 108.0
Cl6 C36 Cl4 111.4(7)
Cl6 C36 Cl5 111.5(7)
Cl4 C36 Cl5 110.4(6)
Cl6 C36 H37 107.8
Cl4 C36 H37 107.8
Cl5 C36 H37 107.8

loop_
_geom_bond_atom_site_label_1
_geom_bond_atom_site_label_2
_geom_bond_distance
La1 O13 2.467(5)
La1 O15 2.486(5)
La1 O11 2.544(5)
La1 O12 2.603(6)
La1 O5 2.604(5)
La1 O6 2.624(5)
La1 O1 2.625(5)
La1 O9 2.634(5)
La1 O2 2.835(5)
La1 O10 2.850(5)
La1 C29 2.931(8)
La1 Zn2 3.6392(13)
Zn1 O14 1.996(5)
Zn1 O1 2.011(5)
Zn1 O5 2.032(5)
Zn1 N1 2.100(6)
Zn1 N2 2.117(7)
Zn2 O16 1.988(5)
Zn2 O9 1.995(5)
Zn2 O6 2.024(5)
Zn2 N3 2.099(7)
Zn2 N4 2.121(6)
C1 C6 1.408(10)
C1 C2 1.416(10)
C1 C8 1.449(10)
C2 O1 1.322(9)
C2 C3 1.419(10)
C3 O2 1.378(9)
C3 C4 1.384(11)
C4 C5 1.390(11)
C4 H1 0.9500
C5 C6 1.380(11)
C5 H2 0.9500
C6 H3 0.9500
O2 C7 1.431(9)
C7 H21 0.9800
C7 H22 0.9800
C7 H23 0.9800
C8 N1 1.280(10)
C8 H4 0.9500
N1 O3 1.427(8)
O3 C9 1.420(10)
C9 C10 1.491(12)
C9 H5 0.9900
C9 H6 0.9900
C10 O4 1.438(10)
C10 H7 0.9900
C10 H8 0.9900
O4 N2 1.427(8)
N2 C11 1.281(10)
C11 C12 1.441(11)
C11 H9 0.9500
C12 C13 1.398(11)
C12 C17 1.424(11)
C13 O5 1.314(9)
C13 C14 1.447(10)
C14 O6 1.317(9)
C14 C15 1.403(10)
C15 C16 1.425(12)
C15 C18 1.435(11)
C16 C17 1.373(12)
C16 H10 0.9500
C17 H11 0.9500
C18 N3 1.287(11)
C18 H12 0.9500
N3 O7 1.425(8)
O7 C19 1.429(9)
C19 C20 1.518(12)
C19 H13 0.9900
C19 H14 0.9900
C20 O8 1.451(10)
C20 H15 0.9900
C20 H16 0.9900
O8 N4 1.421(8)
N4 C21 1.281(11)
C21 C22 1.430(11)
C21 H17 0.9500
C22 C23 1.413(11)
C22 C27 1.422(11)
C23 O9 1.324(9)
C23 C24 1.414(10)
C24 O10 1.380(9)
C24 C25 1.387(11)
C25 C26 1.391(12)
C25 H18 0.9500
C26 C27 1.371(13)
C26 H19 0.9500
C27 H20 0.9500
O10 C28 1.451(9)
C28 H24 0.9800
C28 H25 0.9800
C28 H26 0.9800
O11 C29 1.273(10)
O12 C29 1.253(9)
C29 C30 1.512(11)
C30 H27 0.9800
C30 H28 0.9800
C30 H29 0.9800
O13 C31 1.249(9)
O14 C31 1.263(10)
C31 C32 1.511(10)
C32 H30 0.9800
C32 H31 0.9800
C32 H32 0.9800
O15 C33 1.239(9)
O16 C33 1.272(9)
C33 C34 1.512(11)
C34 H33 0.9800
C34 H34 0.9800
C34 H35 0.9800
Cl1 C35 1.726(13)
Cl2 C35 1.755(12)
Cl3 C35 1.744(14)
C35 H36 1.0000
Cl4 C36 1.754(11)
Cl5 C36 1.757(11)
Cl6 C36 1.735(13)
C36 H37 1.0000

loop_
_geom_torsion_atom_site_label_1
_geom_torsion_atom_site_label_2
_geom_torsion_atom_site_label_3
_geom_torsion_atom_site_label_4
_geom_torsion
O13 La1 Zn1 O14 -5.9(2)
O15 La1 Zn1 O14 157.0(2)
O11 La1 Zn1 O14 -73.9(2)
O12 La1 Zn1 O14 -98.6(3)
O5 La1 Zn1 O14 102.1(3)
O6 La1 Zn1 O14 88.1(2)
O1 La1 Zn1 O14 -127.3(3)
O9 La1 Zn1 O14 65.6(3)
O2 La1 Zn1 O14 -142.51(19)
O10 La1 Zn1 O14 -9.6(2)
C29 La1 Zn1 O14 -82.5(2)
Zn2 La1 Zn1 O14 97.91(16)
O13 La1 Zn1 O1 121.4(3)
O15 La1 Zn1 O1 -75.7(2)
O11 La1 Zn1 O1 53.4(2)
O12 La1 Zn1 O1 28.7(3)
O5 La1 Zn1 O1 -130.6(3)
O6 La1 Zn1 O1 -144.6(2)
O9 La1 Zn1 O1 -167.1(3)
O2 La1 Zn1 O1 -15.2(2)
O10 La1 Zn1 O1 117.7(2)
C29 La1 Zn1 O1 44.8(3)
Zn2 La1 Zn1 O1 -134.8(2)
O13 La1 Zn1 O5 -108.0(3)
O15 La1 Zn1 O5 54.9(3)
O11 La1 Zn1 O5 -176.0(3)
O12 La1 Zn1 O5 159.3(3)
O6 La1 Zn1 O5 -14.0(2)
O1 La1 Zn1 O5 130.6(3)
O9 La1 Zn1 O5 -36.6(3)
O2 La1 Zn1 O5 115.4(2)
O10 La1 Zn1 O5 -111.7(3)
C29 La1 Zn1 O5 175.4(3)
Zn2 La1 Zn1 O5 -4.2(2)
O13 La1 Zn1 N1 106.0(3)
O15 La1 Zn1 N1 -91.1(3)
O11 La1 Zn1 N1 38.0(3)
O12 La1 Zn1 N1 13.3(3)
O5 La1 Zn1 N1 -146.0(3)
O6 La1 Zn1 N1 -160.0(3)
O1 La1 Zn1 N1 -15.4(3)
O9 La1 Zn1 N1 177.5(3)
O2 La1 Zn1 N1 -30.6(3)
O10 La1 Zn1 N1 102.3(3)
C29 La1 Zn1 N1 29.4(3)
Zn2 La1 Zn1 N1 -150.2(2)
O13 La1 Zn1 N2 -114.8(3)
O15 La1 Zn1 N2 48.1(3)
O11 La1 Zn1 N2 177.2(3)
O12 La1 Zn1 N2 152.5(3)
O5 La1 Zn1 N2 -6.8(3)
O6 La1 Zn1 N2 -20.8(3)
O1 La1 Zn1 N2 123.8(3)
O9 La1 Zn1 N2 -43.4(3)
O2 La1 Zn1 N2 108.6(3)
O10 La1 Zn1 N2 -118.5(3)
C29 La1 Zn1 N2 168.6(3)
Zn2 La1 Zn1 N2 -11.0(2)
O13 La1 Zn2 O16 154.0(2)
O15 La1 Zn2 O16 -3.8(2)
O11 La1 Zn2 O16 -103.8(3)
O12 La1 Zn2 O16 -80.3(2)
O5 La1 Zn2 O16 87.3(2)
O6 La1 Zn2 O16 107.7(3)
O1 La1 Zn2 O16 52.7(2)
O9 La1 Zn2 O16 -125.0(3)
O2 La1 Zn2 O16 -15.3(2)
O10 La1 Zn2 O16 -145.2(2)
C29 La1 Zn2 O16 -90.1(2)
O13 La1 Zn2 O9 -81.1(3)
O15 La1 Zn2 O9 121.1(3)
O11 La1 Zn2 O9 21.2(3)
O12 La1 Zn2 O9 44.7(3)
O5 La1 Zn2 O9 -147.8(3)
O6 La1 Zn2 O9 -127.3(3)
O1 La1 Zn2 O9 177.7(3)
O2 La1 Zn2 O9 109.6(3)
O10 La1 Zn2 O9 -20.2(3)
C29 La1 Zn2 O9 34.9(3)
O13 La1 Zn2 O6 46.2(3)
O15 La1 Zn2 O6 -111.6(3)
O11 La1 Zn2 O6 148.5(3)
O12 La1 Zn2 O6 172.0(3)
O5 La1 Zn2 O6 -20.5(3)
O1 La1 Zn2 O6 -55.0(3)
O9 La1 Zn2 O6 127.3(3)
O2 La1 Zn2 O6 -123.1(3)
O10 La1 Zn2 O6 107.1(3)
C29 La1 Zn2 O6 162.2(3)
O13 La1 Zn2 N3 40.5(3)
O15 La1 Zn2 N3 -117.3(3)
O11 La1 Zn2 N3 142.7(3)
O12 La1 Zn2 N3 166.2(3)
O5 La1 Zn2 N3 -26.2(3)
O6 La1 Zn2 N3 -5.8(3)
O1 La1 Zn2 N3 -60.8(3)
O9 La1 Zn2 N3 121.5(3)
O2 La1 Zn2 N3 -128.8(3)
O10 La1 Zn2 N3 101.3(3)
C29 La1 Zn2 N3 156.4(3)
O13 La1 Zn2 N4 -99.2(3)
O15 La1 Zn2 N4 103.1(3)
O11 La1 Zn2 N4 3.1(3)
O12 La1 Zn2 N4 26.6(3)
O5 La1 Zn2 N4 -165.9(3)
O6 La1 Zn2 N4 -145.4(3)
O1 La1 Zn2 N4 159.6(3)
O9 La1 Zn2 N4 -18.1(3)
O2 La1 Zn2 N4 91.5(3)
O10 La1 Zn2 N4 -38.3(3)
C29 La1 Zn2 N4 16.8(3)
C6 C1 C2 O1 -179.9(7)
C8 C1 C2 O1 0.6(11)
C6 C1 C2 C3 -0.8(10)
C8 C1 C2 C3 179.7(7)
O1 C2 C3 O2 -1.3(9)
C1 C2 C3 O2 179.5(6)
O1 C2 C3 C4 177.6(7)
C1 C2 C3 C4 -1.6(10)
O2 C3 C4 C5 -178.0(7)
C2 C3 C4 C5 3.2(11)
C3 C4 C5 C6 -2.4(12)
C4 C5 C6 C1 0.1(12)
C2 C1 C6 C5 1.5(11)
C8 C1 C6 C5 -178.9(7)
C1 C2 O1 Zn1 21.2(9)
C3 C2 O1 Zn1 -157.9(5)
C1 C2 O1 La1 -175.9(5)
C3 C2 O1 La1 5.0(9)
O14 Zn1 O1 C2 -132.3(5)
O5 Zn1 O1 C2 134.0(5)
N1 Zn1 O1 C2 -24.8(5)
N2 Zn1 O1 C2 64.6(6)
La1 Zn1 O1 C2 166.5(6)
O14 Zn1 O1 La1 61.2(3)
O5 Zn1 O1 La1 -32.6(2)
N1 Zn1 O1 La1 168.7(2)
N2 Zn1 O1 La1 -101.9(3)
O13 La1 O1 C2 147.9(6)
O15 La1 O1 C2 -52.6(6)
O11 La1 O1 C2 69.7(5)
O12 La1 O1 C2 32.8(6)
O5 La1 O1 C2 -137.0(6)
O6 La1 O1 C2 -125.4(5)
O9 La1 O1 C2 -85.8(14)
O2 La1 O1 C2 -4.2(5)
O10 La1 O1 C2 108.3(5)
C29 La1 O1 C2 52.2(6)
Zn2 La1 O1 C2 -95.5(5)
O13 La1 O1 Zn1 -46.2(2)
O15 La1 O1 Zn1 113.2(2)
O11 La1 O1 Zn1 -124.4(2)
O12 La1 O1 Zn1 -161.29(19)
O5 La1 O1 Zn1 28.82(18)
O6 La1 O1 Zn1 40.5(3)
O9 La1 O1 Zn1 80.0(13)
O2 La1 O1 Zn1 161.7(3)
O10 La1 O1 Zn1 -85.8(3)
C29 La1 O1 Zn1 -141.9(2)
Zn2 La1 O1 Zn1 70.3(3)
C4 C3 O2 C7 -1.6(10)
C2 C3 O2 C7 177.3(6)
C4 C3 O2 La1 178.9(5)
C2 C3 O2 La1 -2.2(8)
O13 La1 O2 C3 -30.4(6)
O15 La1 O2 C3 127.7(5)
O11 La1 O2 C3 -83.5(5)
O12 La1 O2 C3 -138.9(5)
O5 La1 O2 C3 42.8(5)
O6 La1 O2 C3 102.0(5)
O1 La1 O2 C3 3.1(5)
O9 La1 O2 C3 174.5(5)
O10 La1 O2 C3 -115.7(5)
C29 La1 O2 C3 -111.1(5)
Zn2 La1 O2 C3 138.0(5)
O13 La1 O2 C7 150.1(6)
O15 La1 O2 C7 -51.7(6)
O11 La1 O2 C7 97.1(6)
O12 La1 O2 C7 41.6(6)
O5 La1 O2 C7 -136.6(6)
O6 La1 O2 C7 -77.5(6)
O1 La1 O2 C7 -176.4(6)
O9 La1 O2 C7 -5.0(6)
O10 La1 O2 C7 64.9(6)
C29 La1 O2 C7 69.5(6)
Zn2 La1 O2 C7 -41.4(6)
C6 C1 C8 N1 170.4(7)
C2 C1 C8 N1 -10.1(12)
C1 C8 N1 O3 179.9(7)
C1 C8 N1 Zn1 -3.0(11)
O14 Zn1 N1 C8 131.6(6)
O1 Zn1 N1 C8 16.1(6)
O5 Zn1 N1 C8 -42.8(10)
N2 Zn1 N1 C8 -122.7(6)
La1 Zn1 N1 C8 26.8(7)
O14 Zn1 N1 O3 -51.8(6)
O1 Zn1 N1 O3 -167.3(6)
O5 Zn1 N1 O3 133.8(6)
N2 Zn1 N1 O3 53.9(6)
La1 Zn1 N1 O3 -156.5(4)
C8 N1 O3 C9 175.7(6)
Zn1 N1 O3 C9 -1.4(8)
N1 O3 C9 C10 -87.0(8)
O3 C9 C10 O4 51.0(9)
C9 C10 O4 N2 61.0(9)
C10 O4 N2 C11 118.3(7)
C10 O4 N2 Zn1 -72.7(7)
O14 Zn1 N2 C11 -89.7(7)
O1 Zn1 N2 C11 74.4(8)
O5 Zn1 N2 C11 7.4(7)
N1 Zn1 N2 C11 163.2(7)
La1 Zn1 N2 C11 12.1(8)
O14 Zn1 N2 O4 103.4(5)
O1 Zn1 N2 O4 -92.5(6)
O5 Zn1 N2 O4 -159.5(5)
N1 Zn1 N2 O4 -3.7(5)
La1 Zn1 N2 O4 -154.7(4)
O4 N2 C11 C12 173.5(7)
Zn1 N2 C11 C12 5.5(12)
N2 C11 C12 C13 -12.2(12)
N2 C11 C12 C17 168.4(8)
C17 C12 C13 O5 178.3(7)
C11 C12 C13 O5 -1.2(12)
C17 C12 C13 C14 -0.2(11)
C11 C12 C13 C14 -179.6(7)
O5 C13 C14 O6 1.9(10)
C12 C13 C14 O6 -179.5(7)
O5 C13 C14 C15 -179.2(7)
C12 C13 C14 C15 -0.6(11)
O6 C14 C15 C16 177.9(7)
C13 C14 C15 C16 -1.0(11)
O6 C14 C15 C18 -1.9(12)
C13 C14 C15 C18 179.3(7)
C14 C15 C16 C17 3.3(13)
C18 C15 C16 C17 -176.9(8)
C15 C16 C17 C12 -4.2(13)
C13 C12 C17 C16 2.6(12)
C11 C12 C17 C16 -177.9(8)
C12 C13 O5 Zn1 20.5(11)
C14 C13 O5 Zn1 -160.9(5)
C12 C13 O5 La1 -177.3(5)
C14 C13 O5 La1 1.3(9)
O14 Zn1 O5 C13 84.4(6)
O1 Zn1 O5 C13 -161.8(6)
N1 Zn1 O5 C13 -101.0(8)
N2 Zn1 O5 C13 -20.0(6)
La1 Zn1 O5 C13 165.3(7)
O14 Zn1 O5 La1 -80.9(2)
O1 Zn1 O5 La1 32.9(2)
N1 Zn1 O5 La1 93.7(5)
N2 Zn1 O5 La1 174.7(2)
O13 La1 O5 C13 -109.9(6)
O15 La1 O5 C13 63.9(6)
O11 La1 O5 C13 -160.9(5)
O12 La1 O5 C13 119.9(8)
O6 La1 O5 C13 -2.3(5)
O1 La1 O5 C13 165.6(6)
O9 La1 O5 C13 -8.0(6)
O2 La1 O5 C13 126.9(5)
O10 La1 O5 C13 -74.7(6)
C29 La1 O5 C13 -174.5(5)
Zn2 La1 O5 C13 10.5(5)
O13 La1 O5 Zn1 56.1(2)
O15 La1 O5 Zn1 -130.2(2)
O11 La1 O5 Zn1 5.0(3)
O12 La1 O5 Zn1 -74.2(7)
O6 La1 O5 Zn1 163.6(3)
O1 La1 O5 Zn1 -28.52(18)
O9 La1 O5 Zn1 157.87(18)
O2 La1 O5 Zn1 -67.1(2)
O10 La1 O5 Zn1 91.2(2)
C29 La1 O5 Zn1 -8.6(5)
Zn2 La1 O5 Zn1 176.44(19)
C15 C14 O6 Zn2 31.1(10)
C13 C14 O6 Zn2 -150.0(5)
C15 C14 O6 La1 176.9(6)
C13 C14 O6 La1 -4.2(9)
O16 Zn2 O6 C14 73.2(6)
O9 Zn2 O6 C14 -173.4(6)
N3 Zn2 O6 C14 -32.9(6)
N4 Zn2 O6 C14 -114.8(7)
La1 Zn2 O6 C14 151.6(7)
O16 Zn2 O6 La1 -78.4(2)
O9 Zn2 O6 La1 35.0(2)
N3 Zn2 O6 La1 175.5(3)
N4 Zn2 O6 La1 93.6(6)
O13 La1 O6 C14 67.1(5)
O15 La1 O6 C14 -100.0(6)
O11 La1 O6 C14 120.3(6)
O12 La1 O6 C14 -162.6(5)
O5 La1 O6 C14 3.4(5)
O1 La1 O6 C14 -8.2(6)
O9 La1 O6 C14 177.3(6)
O2 La1 O6 C14 -75.5(6)
O10 La1 O6 C14 133.8(5)
C29 La1 O6 C14 176.4(5)
Zn2 La1 O6 C14 -152.5(7)
O13 La1 O6 Zn2 -140.4(2)
O15 La1 O6 Zn2 52.5(2)
O11 La1 O6 Zn2 -87.2(5)
O12 La1 O6 Zn2 -10.0(3)
O5 La1 O6 Zn2 155.9(3)
O1 La1 O6 Zn2 144.29(19)
O9 La1 O6 Zn2 -30.18(19)
O2 La1 O6 Zn2 77.0(3)
O10 La1 O6 Zn2 -73.7(2)
C29 La1 O6 Zn2 -31.1(5)
C14 C15 C18 N3 -13.8(13)
C16 C15 C18 N3 166.5(8)
C15 C18 N3 O7 173.8(7)
C15 C18 N3 Zn2 -0.6(12)
O16 Zn2 N3 C18 -84.3(7)
O9 Zn2 N3 C18 84.8(8)
O6 Zn2 N3 C18 18.3(7)
N4 Zn2 N3 C18 173.3(7)
La1 Zn2 N3 C18 22.4(8)
O16 Zn2 N3 O7 101.6(5)
O9 Zn2 N3 O7 -89.3(6)
O6 Zn2 N3 O7 -155.7(5)
N4 Zn2 N3 O7 -0.8(5)
La1 Zn2 N3 O7 -151.7(4)
C18 N3 O7 C19 108.5(7)
Zn2 N3 O7 C19 -76.6(7)
N3 O7 C19 C20 62.1(9)
O7 C19 C20 O8 50.7(9)
C19 C20 O8 N4 -85.4(8)
C20 O8 N4 C21 173.4(7)
C20 O8 N4 Zn2 -2.1(9)
O16 Zn2 N4 C21 130.7(7)
O9 Zn2 N4 C21 15.4(7)
O6 Zn2 N4 C21 -41.3(11)
N3 Zn2 N4 C21 -121.8(7)
La1 Zn2 N4 C21 28.1(8)
O16 Zn2 N4 O8 -54.4(6)
O9 Zn2 N4 O8 -169.7(6)
O6 Zn2 N4 O8 133.5(6)
N3 Zn2 N4 O8 53.1(6)
La1 Zn2 N4 O8 -157.0(5)
O8 N4 C21 C22 -179.8(8)
Zn2 N4 C21 C22 -4.2(13)
N4 C21 C22 C23 -5.2(15)
N4 C21 C22 C27 169.7(9)
C27 C22 C23 O9 179.6(8)
C21 C22 C23 O9 -5.6(14)
C27 C22 C23 C24 -0.9(13)
C21 C22 C23 C24 173.9(8)
O9 C23 C24 O10 2.6(10)
C22 C23 C24 O10 -177.0(7)
O9 C23 C24 C25 -179.7(8)
C22 C23 C24 C25 0.7(12)
O10 C24 C25 C26 178.1(9)
C23 C24 C25 C26 0.7(14)
C24 C25 C26 C27 -1.9(16)
C25 C26 C27 C22 1.8(17)
C23 C22 C27 C26 -0.4(15)
C21 C22 C27 C26 -175.6(10)
C22 C23 O9 Zn2 25.7(11)
C24 C23 O9 Zn2 -153.8(5)
C22 C23 O9 La1 -170.0(6)
C24 C23 O9 La1 10.5(10)
O16 Zn2 O9 C23 -127.7(6)
O6 Zn2 O9 C23 132.6(6)
N3 Zn2 O9 C23 63.9(7)
N4 Zn2 O9 C23 -25.9(6)
La1 Zn2 O9 C23 167.5(7)
O16 Zn2 O9 La1 64.8(3)
O6 Zn2 O9 La1 -34.9(2)
N3 Zn2 O9 La1 -103.7(3)
N4 Zn2 O9 La1 166.5(3)
O13 La1 O9 C23 -54.4(6)
O15 La1 O9 C23 147.0(6)
O11 La1 O9 C23 26.6(6)
O12 La1 O9 C23 60.2(6)
O5 La1 O9 C23 -130.7(6)
O6 La1 O9 C23 -136.5(7)
O1 La1 O9 C23 -178.8(11)
O2 La1 O9 C23 104.2(6)
O10 La1 O9 C23 -11.7(6)
C29 La1 O9 C23 43.0(6)
Zn2 La1 O9 C23 -167.2(7)
O13 La1 O9 Zn2 112.9(2)
O15 La1 O9 Zn2 -45.7(2)
O11 La1 O9 Zn2 -166.2(2)
O12 La1 O9 Zn2 -132.5(3)
O5 La1 O9 Zn2 36.6(3)
O6 La1 O9 Zn2 30.73(19)
O1 La1 O9 Zn2 -11.6(14)
O2 La1 O9 Zn2 -88.6(3)
O10 La1 O9 Zn2 155.6(3)
C29 La1 O9 Zn2 -149.8(2)
C25 C24 O10 C28 -2.1(11)
C23 C24 O10 C28 175.5(7)
C25 C24 O10 La1 169.8(7)
C23 C24 O10 La1 -12.6(8)
O13 La1 O10 C24 147.7(5)
O15 La1 O10 C24 -13.4(6)
O11 La1 O10 C24 -128.4(5)
O12 La1 O10 C24 -72.0(5)
O5 La1 O10 C24 111.6(5)
O6 La1 O10 C24 56.4(5)
O1 La1 O10 C24 -170.1(5)
O9 La1 O10 C24 12.1(5)
O2 La1 O10 C24 -95.3(5)
C29 La1 O10 C24 -100.0(5)
Zn2 La1 O10 C24 24.9(5)
O13 La1 O10 C28 -41.0(5)
O15 La1 O10 C28 157.8(5)
O11 La1 O10 C28 42.8(5)
O12 La1 O10 C28 99.2(6)
O5 La1 O10 C28 -77.1(6)
O6 La1 O10 C28 -132.4(5)
O1 La1 O10 C28 1.2(6)
O9 La1 O10 C28 -176.7(6)
O2 La1 O10 C28 76.0(6)
C29 La1 O10 C28 71.2(6)
Zn2 La1 O10 C28 -163.9(5)
O13 La1 O11 C29 145.8(5)
O15 La1 O11 C29 -43.0(5)
O12 La1 O11 C29 -2.0(4)
O5 La1 O11 C29 -165.2(4)
O6 La1 O11 C29 90.1(7)
O1 La1 O11 C29 -136.0(5)
O9 La1 O11 C29 40.7(5)
O2 La1 O11 C29 -76.8(4)
O10 La1 O11 C29 75.3(4)
Zn2 La1 O11 C29 28.8(5)
O13 La1 O12 C29 -33.8(5)
O15 La1 O12 C29 148.6(5)
O11 La1 O12 C29 2.0(4)
O5 La1 O12 C29 91.7(8)
O6 La1 O12 C29 -154.0(4)
O1 La1 O12 C29 50.6(5)
O9 La1 O12 C29 -136.1(5)
O2 La1 O12 C29 84.2(4)
O10 La1 O12 C29 -75.5(4)
Zn2 La1 O12 C29 -159.4(4)
La1 O12 C29 O11 -3.8(8)
La1 O12 C29 C30 176.2(7)
La1 O11 C29 O12 3.9(8)
La1 O11 C29 C30 -176.1(7)
O13 La1 C29 O12 150.5(4)
O15 La1 C29 O12 -32.1(5)
O11 La1 C29 O12 -176.3(7)
O5 La1 C29 O12 -150.9(4)
O6 La1 C29 O12 42.0(6)
O1 La1 C29 O12 -133.9(4)
O9 La1 C29 O12 41.2(4)
O2 La1 C29 O12 -84.1(4)
O10 La1 C29 O12 91.8(4)
Zn2 La1 C29 O12 23.4(5)
O13 La1 C29 O11 -33.2(5)
O15 La1 C29 O11 144.3(4)
O12 La1 C29 O11 176.3(7)
O5 La1 C29 O11 25.4(7)
O6 La1 C29 O11 -141.6(4)
O1 La1 C29 O11 42.5(4)
O9 La1 C29 O11 -142.4(4)
O2 La1 C29 O11 92.3(4)
O10 La1 C29 O11 -91.9(5)
Zn2 La1 C29 O11 -160.2(4)
O13 La1 C29 C30 27(9)
O15 La1 C29 C30 -156(9)
O11 La1 C29 C30 60(9)
O12 La1 C29 C30 -124(9)
O5 La1 C29 C30 86(9)
O6 La1 C29 C30 -81(9)
O1 La1 C29 C30 103(9)
O9 La1 C29 C30 -82(9)
O2 La1 C29 C30 152(9)
O10 La1 C29 C30 -32(9)
Zn2 La1 C29 C30 -100(9)
O15 La1 O13 C31 -37.2(14)
O11 La1 O13 C31 121.5(11)
O12 La1 O13 C31 149.5(11)
O5 La1 O13 C31 -19.1(11)
O6 La1 O13 C31 -74.0(11)
O1 La1 O13 C31 42.6(11)
O9 La1 O13 C31 -131.2(11)
O2 La1 O13 C31 71.0(11)
O10 La1 O13 C31 -169.2(11)
C29 La1 O13 C31 135.7(11)
Zn2 La1 O13 C31 -97.2(11)
O1 Zn1 O14 C31 -31.9(6)
O5 Zn1 O14 C31 49.4(6)
N1 Zn1 O14 C31 -128.2(5)
N2 Zn1 O14 C31 136.7(5)
La1 Zn1 O14 C31 6.1(5)
La1 O13 C31 O14 -14.2(16)
La1 O13 C31 C32 165.6(8)
Zn1 O14 C31 O13 -1.6(10)
Zn1 O14 C31 C32 178.7(5)
O13 La1 O15 C33 -70.5(14)
O11 La1 O15 C33 134.4(12)
O12 La1 O15 C33 103.5(13)
O5 La1 O15 C33 -87.5(13)
O6 La1 O15 C33 -31.0(12)
O1 La1 O15 C33 -145.9(13)
O9 La1 O15 C33 30.0(12)
O2 La1 O15 C33 169.9(13)
O10 La1 O15 C33 51.9(13)
C29 La1 O15 C33 116.7(13)
Zn2 La1 O15 C33 1.5(12)
O9 Zn2 O16 C33 -31.8(6)
O6 Zn2 O16 C33 51.6(6)
N3 Zn2 O16 C33 140.1(6)
N4 Zn2 O16 C33 -124.9(6)
La1 Zn2 O16 C33 7.9(5)
La1 O15 C33 O16 4.7(18)
La1 O15 C33 C34 -175.2(9)
Zn2 O16 C33 O15 -9.7(10)
Zn2 O16 C33 C34 170.2(6)
